data_2212952
loop_
_publ_author_name
'Bi, Wei-Yu'
'L\"u, Xing-Qiang'
'Cai, Wen-Li'
'Song, Ji-Rong'
'Ng, Seik Weng'

_publ_section_title
;
 3,4-Bis(2-hydroxy-3-methoxybenzylideneamino)pyridine
;
_journal_coeditor_code LH2322
_journal_issue 4
_journal_name_full 'Acta Crystallographica Section E'
_journal_page_first o1615
_journal_page_last o1616
_journal_paper_doi 10.1107/S1600536807009634
_journal_volume 63
_journal_year 2007
_chemical_formula_iupac 'C21 H19 N3 O4'
_chemical_formula_moiety 'C21 H19 N3 O4'
_chemical_formula_sum 'C21 H19 N3 O4'
_chemical_formula_weight 377.39
_chemical_name_systematic
;
3,4-Bis(2-hydroxy-3-methoxybenzylideneamino)pyridine
;
_space_group_IT_number 14
_symmetry_cell_setting monoclinic
_symmetry_space_group_name_Hall '-P 2ybc'
_symmetry_space_group_name_H-M 'P 1 21/c 1'
_atom_sites_solution_hydrogens geom
_atom_sites_solution_primary direct
_atom_sites_solution_secondary difmap
_audit_creation_method SHELXL97
_cell_angle_alpha 90.00
_cell_angle_beta 92.142(2)
_cell_angle_gamma 90.00
_cell_formula_units_Z 4
_cell_length_a 7.0340(10)
_cell_length_b 12.4190(10)
_cell_length_c 21.788(2)
_cell_measurement_reflns_used 2192
_cell_measurement_temperature 295(2)
_cell_measurement_theta_max 21.8
_cell_measurement_theta_min 2.5
_cell_volume 1902.0(4)
_computing_cell_refinement 'SAINT (Bruker, 2003)'
_computing_data_collection 'SMART (Bruker, 2003)'
_computing_data_reduction SAINT
_computing_molecular_graphics 'X-SEED (Barbour, 2001)'
_computing_publication_material 'PublCIF (Westrip, 2007)'
_computing_structure_refinement 'SHELXL97 (Sheldrick, 1997)'
_computing_structure_solution 'SHELXS97 (Sheldrick, 1997)'
_diffrn_ambient_temperature 295(2)
_diffrn_measured_fraction_theta_full 0.999
_diffrn_measured_fraction_theta_max 0.97
_diffrn_measurement_device_type 'Bruker SMART CCD area-detector'
_diffrn_measurement_method '\f and \w'
_diffrn_radiation_monochromator graphite
_diffrn_radiation_source 'fine-focus sealed tube'
_diffrn_radiation_type MoK\a
_diffrn_radiation_wavelength 0.71073
_diffrn_reflns_av_R_equivalents 0.033
_diffrn_reflns_av_sigmaI/netI 0.046
_diffrn_reflns_limit_h_max 8
_diffrn_reflns_limit_h_min -7
_diffrn_reflns_limit_k_max 16
_diffrn_reflns_limit_k_min -8
_diffrn_reflns_limit_l_max 28
_diffrn_reflns_limit_l_min -23
_diffrn_reflns_number 10912
_diffrn_reflns_theta_full 27.5
_diffrn_reflns_theta_max 27.5
_diffrn_reflns_theta_min 1.9
_diffrn_standards_decay_% 0
_diffrn_standards_interval_count 0
_diffrn_standards_interval_time 0
_diffrn_standards_number 0
_exptl_absorpt_coefficient_mu 0.093
_exptl_absorpt_correction_type none
_exptl_crystal_colour Orange
_exptl_crystal_density_diffrn 1.318
_exptl_crystal_density_method 'not measured'
_exptl_crystal_description Block
_exptl_crystal_F_000 792
_exptl_crystal_size_max 0.36
_exptl_crystal_size_mid 0.24
_exptl_crystal_size_min 0.21
_refine_diff_density_max 0.22
_refine_diff_density_min -0.19
_refine_ls_extinction_coef 0.009(2)
_refine_ls_extinction_expression Fc^*^=kFc[1+0.001xFc^2^\l^3^/sin(2\q)]^-1/4^
_refine_ls_extinction_method 'SHELXL97 (Sheldrick, 1997)'
_refine_ls_goodness_of_fit_ref 1.02
_refine_ls_hydrogen_treatment mixed
_refine_ls_matrix_type full
_refine_ls_number_parameters 264
_refine_ls_number_reflns 4248
_refine_ls_number_restraints 2
_refine_ls_restrained_S_all 1.02
_refine_ls_R_factor_all 0.100
_refine_ls_R_factor_gt 0.048
_refine_ls_shift/su_max 0.001
_refine_ls_shift/su_mean 0.000
_refine_ls_structure_factor_coef Fsqd
_refine_ls_weighting_details 'calc w = 1/[\s^2^(Fo^2^)+(0.065P)^2^+0.2087P] where P=(Fo^2^+2Fc^2^)/3'
_refine_ls_weighting_scheme calc
_refine_ls_wR_factor_gt 0.122
_refine_ls_wR_factor_ref 0.147
_reflns_number_gt 2345
_reflns_number_total 4248
_reflns_threshold_expression I>2\s(I)
_cod_data_source_file lh2322.cif
_cod_data_source_block I
_cod_depositor_comments
;
The following automatic conversions were performed:
'_symmetry_cell_setting' value 'Monoclinic' changed to 'monoclinic'
according to '/home/saulius/struct/CIF-dictionaries/cif_core.dic'
dictionary named 'cif_core.dic' version 2.4.1 from 2010-06-29.

Automatic conversion script
Id: cif_fix_enum 1527 2010-12-29 10:47:43Z saulius 

The following automatic conversions were performed:

'_symmetry_cell_setting' value 'Monoclinic' changed to 'monoclinic'
according to /home/saulius/struct/CIF-dictionaries/cif_core.dic
dictionary named 'cif_core.dic' version 2.4.1 from 2010-06-29.

Automatic conversion script
Id: cif_fix_values 1715 2011-07-08 13:25:40Z adriana 
;
_cod_original_cell_volume 1902.1(4)
_cod_original_sg_symbol_H-M 'P 21/c'
_cod_database_code 2212952
_cod_database_fobs_code 2212952

loop_
_symmetry_equiv_pos_as_xyz
'x, y, z'
'-x, y+1/2, -z+1/2'
'-x, -y, -z'
'x, -y-1/2, z-1/2'

loop_
_atom_site_type_symbol
_atom_site_label
_atom_site_fract_x
_atom_site_fract_y
_atom_site_fract_z
_atom_site_U_iso_or_equiv
_atom_site_adp_type
_atom_site_calc_flag
_atom_site_refinement_flags
_atom_site_occupancy
_atom_site_disorder_assembly
_atom_site_disorder_group
O O1 0.0339(2) 0.20362(14) 0.41887(7) 0.0782(5) Uani d . 1 . .
O O2 0.2518(2) 0.29034(13) 0.33748(7) 0.0659(4) Uani d D 1 . .
H H2O 0.303(3) 0.3183(19) 0.3055(8) 0.098(9) Uiso d D 1 . .
O O3 0.44429(18) 0.56335(13) 0.35979(6) 0.0600(4) Uani d D 1 . .
H H3O 0.448(3) 0.5413(19) 0.3225(6) 0.089(9) Uiso d D 1 . .
O O4 0.5040(2) 0.62502(13) 0.47381(6) 0.0657(4) Uani d . 1 . .
N N1 0.3003(2) 0.35208(13) 0.22410(7) 0.0527(4) Uani d . 1 . .
N N2 0.5822(2) 0.49592(13) 0.25682(7) 0.0496(4) Uani d . 1 . .
N N3 0.6459(4) 0.4780(2) 0.08874(11) 0.1017(8) Uani d P 0.50 A 1
C C3' 0.6459(4) 0.4780(2) 0.08874(11) 0.1017(8) Uani d P 0.50 A 2
H H3' 0.7214 0.5078 0.0590 0.122 Uiso calc PR 0.50 A 2
C C1 0.0747(3) 0.26176(16) 0.31792(9) 0.0525(5) Uani d . 1 . .
C C2 -0.0456(3) 0.21611(17) 0.36091(10) 0.0581(5) Uani d . 1 . .
C C3 -0.2279(3) 0.18738(19) 0.34292(12) 0.0692(6) Uani d . 1 . .
H H3 -0.3083 0.1582 0.3715 0.083 Uiso calc R 1 . .
C C4 -0.2928(3) 0.20150(18) 0.28276(12) 0.0731(7) Uani d . 1 . .
H H4 -0.4167 0.1821 0.2712 0.088 Uiso calc R 1 . .
C C5 -0.1769(3) 0.24350(18) 0.24030(11) 0.0659(6) Uani d . 1 . .
H H5 -0.2215 0.2516 0.1998 0.079 Uiso calc R 1 . .
C C6 0.0095(3) 0.27476(16) 0.25713(9) 0.0516(5) Uani d . 1 . .
C C7 0.1285(3) 0.32148(16) 0.21169(9) 0.0565(5) Uani d . 1 . .
H H7 0.0790 0.3298 0.1718 0.068 Uiso calc R 1 . .
C C8 -0.0751(4) 0.1513(2) 0.46337(11) 0.0955(9) Uani d . 1 . .
H H8A 0.0005 0.1426 0.5006 0.143 Uiso calc R 1 . .
H H8B -0.1146 0.0820 0.4482 0.143 Uiso calc R 1 . .
H H8C -0.1852 0.1940 0.4714 0.143 Uiso calc R 1 . .
C C9 0.4132(3) 0.39408(16) 0.17756(9) 0.0524(5) Uani d . 1 A .
C C10 0.3902(4) 0.36258(19) 0.11620(10) 0.0702(6) Uani d . 1 . .
H H10 0.2956 0.3133 0.1050 0.084 Uiso calc R 1 B 1
C C11 0.5053(4) 0.4034(2) 0.07187(11) 0.1001(9) Uani d P 0.50 A 1
H H11 0.4894 0.3813 0.0312 0.120 Uiso calc PR 0.50 A 1
N N11' 0.5053(4) 0.4034(2) 0.07187(11) 0.1001(9) Uani d P 0.50 A 2
C C12 0.6730(3) 0.50749(19) 0.14942(10) 0.0689(6) Uani d . 1 . .
H H12 0.7683 0.5565 0.1603 0.083 Uiso calc R 1 A 1
C C13 0.5597(3) 0.46512(16) 0.19473(8) 0.0515(5) Uani d . 1 A .
C C14 0.7485(3) 0.51181(15) 0.28101(9) 0.0521(5) Uani d . 1 . .
H H14 0.8533 0.4996 0.2572 0.063 Uiso calc R 1 . .
C C15 0.7808(2) 0.54772(15) 0.34332(9) 0.0485(5) Uani d . 1 . .
C C16 0.9667(3) 0.55853(18) 0.36768(11) 0.0627(6) Uani d . 1 . .
H H16 1.0688 0.5430 0.3433 0.075 Uiso calc R 1 . .
C C17 0.9997(3) 0.5914(2) 0.42659(11) 0.0709(7) Uani d . 1 . .
H H17 1.1240 0.5989 0.4420 0.085 Uiso calc R 1 . .
C C18 0.8482(3) 0.61378(17) 0.46400(10) 0.0633(6) Uani d . 1 . .
H H18 0.8720 0.6353 0.5044 0.076 Uiso calc R 1 . .
C C19 0.6628(3) 0.60425(16) 0.44133(9) 0.0520(5) Uani d . 1 . .
C C20 0.6280(2) 0.57152(15) 0.38063(8) 0.0472(5) Uani d . 1 . .
C C21 0.5334(4) 0.6494(2) 0.53719(9) 0.0768(7) Uani d . 1 . .
H H21A 0.4129 0.6523 0.5564 0.115 Uiso calc R 1 . .
H H21B 0.5960 0.7178 0.5415 0.115 Uiso calc R 1 . .
H H21C 0.6111 0.5945 0.5564 0.115 Uiso calc R 1 . .

loop_
_atom_site_aniso_label
_atom_site_aniso_U_11
_atom_site_aniso_U_22
_atom_site_aniso_U_33
_atom_site_aniso_U_12
_atom_site_aniso_U_13
_atom_site_aniso_U_23
O1 0.0779(10) 0.0898(13) 0.0678(10) -0.0215(9) 0.0158(8) 0.0065(9)
O2 0.0525(9) 0.0842(12) 0.0607(10) -0.0193(8) -0.0014(7) 0.0059(8)
O3 0.0394(8) 0.0892(12) 0.0515(9) -0.0003(7) 0.0008(6) -0.0052(8)
O4 0.0644(9) 0.0838(11) 0.0487(8) 0.0036(8) 0.0004(7) -0.0056(7)
N1 0.0541(10) 0.0470(10) 0.0570(10) -0.0033(8) 0.0018(8) -0.0013(8)
N2 0.0500(10) 0.0458(9) 0.0534(9) -0.0033(7) 0.0072(7) -0.0001(8)
N3 0.129(2) 0.096(2) 0.0825(17) -0.0156(17) 0.0349(15) -0.0109(15)
C3' 0.129(2) 0.096(2) 0.0825(17) -0.0156(17) 0.0349(15) -0.0109(15)
C1 0.0445(11) 0.0437(11) 0.0695(13) -0.0052(9) 0.0050(10) -0.0068(10)
C2 0.0559(13) 0.0515(13) 0.0676(14) -0.0056(10) 0.0099(10) -0.0070(11)
C3 0.0560(13) 0.0607(14) 0.0922(18) -0.0128(11) 0.0205(12) -0.0101(13)
C4 0.0450(12) 0.0626(15) 0.112(2) -0.0091(11) 0.0038(13) -0.0157(14)
C5 0.0555(14) 0.0581(14) 0.0833(15) -0.0004(11) -0.0082(11) -0.0112(12)
C6 0.0441(11) 0.0423(11) 0.0684(13) 0.0003(9) -0.0001(9) -0.0065(10)
C7 0.0589(13) 0.0493(12) 0.0606(13) 0.0020(10) -0.0053(10) -0.0043(10)
C8 0.098(2) 0.100(2) 0.0907(19) -0.0141(17) 0.0287(16) 0.0251(17)
C9 0.0636(13) 0.0434(11) 0.0507(11) 0.0008(10) 0.0092(9) -0.0002(9)
C10 0.0898(17) 0.0616(15) 0.0595(13) -0.0097(13) 0.0084(12) -0.0112(12)
C11 0.132(2) 0.094(2) 0.0760(16) -0.0124(17) 0.0239(16) -0.0168(14)
N11' 0.132(2) 0.094(2) 0.0760(16) -0.0124(17) 0.0239(16) -0.0168(14)
C12 0.0851(16) 0.0618(14) 0.0614(14) -0.0133(12) 0.0244(12) -0.0056(11)
C13 0.0591(12) 0.0453(11) 0.0508(11) 0.0020(10) 0.0116(9) -0.0025(9)
C14 0.0482(12) 0.0445(11) 0.0646(13) 0.0012(9) 0.0145(9) 0.0000(10)
C15 0.0410(10) 0.0425(11) 0.0623(12) -0.0013(8) 0.0033(9) 0.0045(9)
C16 0.0416(11) 0.0653(14) 0.0811(16) -0.0008(10) 0.0004(10) 0.0059(12)
C17 0.0483(13) 0.0760(17) 0.0869(17) -0.0054(11) -0.0166(12) 0.0081(13)
C18 0.0650(14) 0.0624(14) 0.0611(13) -0.0055(11) -0.0163(11) 0.0071(11)
C19 0.0523(12) 0.0508(12) 0.0527(12) -0.0009(9) -0.0023(9) 0.0055(9)
C20 0.0402(11) 0.0469(11) 0.0541(11) -0.0033(8) -0.0032(8) 0.0055(9)
C21 0.1014(18) 0.0795(17) 0.0492(13) 0.0021(14) 0.0015(12) -0.0036(12)

loop_
_atom_type_symbol
_atom_type_description
_atom_type_scat_dispersion_real
_atom_type_scat_dispersion_imag
_atom_type_scat_source
C C 0.0033 0.0016 'International Tables Vol C Tables 4.2.6.8 and 6.1.1.4'
H H 0.0000 0.0000 'International Tables Vol C Tables 4.2.6.8 and 6.1.1.4'
N N 0.0061 0.0033 'International Tables Vol C Tables 4.2.6.8 and 6.1.1.4'
O O 0.0106 0.0060 'International Tables Vol C Tables 4.2.6.8 and 6.1.1.4'

loop_
_geom_angle_atom_site_label_1
_geom_angle_atom_site_label_2
_geom_angle_atom_site_label_3
_geom_angle
C2 O1 C8 118.02(19)
C1 O2 H2O 104.9(17)
C20 O3 H3O 106.0(16)
C19 O4 C21 116.76(16)
C7 N1 C9 120.52(17)
C14 N2 C13 120.35(16)
C12 N3 C11 120.1(2)
O2 C1 C6 122.45(18)
O2 C1 C2 117.88(19)
C6 C1 C2 119.67(18)
O1 C2 C3 125.3(2)
O1 C2 C1 115.12(18)
C3 C2 C1 119.6(2)
C2 C3 C4 120.6(2)
C2 C3 H3 119.7
C4 C3 H3 119.7
C5 C4 C3 120.6(2)
C5 C4 H4 119.7
C3 C4 H4 119.7
C4 C5 C6 120.4(2)
C4 C5 H5 119.8
C6 C5 H5 119.8
C1 C6 C5 119.15(19)
C1 C6 C7 121.31(18)
C5 C6 C7 119.52(19)
N1 C7 C6 122.67(19)
N1 C7 H7 118.7
C6 C7 H7 118.7
O1 C8 H8A 109.5
O1 C8 H8B 109.5
H8A C8 H8B 109.5
O1 C8 H8C 109.5
H8A C8 H8C 109.5
H8B C8 H8C 109.5
C10 C9 C13 119.42(18)
C10 C9 N1 122.43(19)
C13 C9 N1 118.05(17)
C11 C10 C9 121.2(2)
C11 C10 H10 119.4
C9 C10 H10 119.4
C10 C11 N3 119.2(2)
C10 C11 H11 120.4
N3 C11 H11 120.4
N3 C12 C13 121.1(2)
N3 C12 H12 119.5
C13 C12 H12 119.5
C12 C13 C9 118.94(18)
C12 C13 N2 122.04(18)
C9 C13 N2 118.94(16)
N2 C14 C15 123.11(17)
N2 C14 H14 118.4
C15 C14 H14 118.4
C16 C15 C20 119.02(18)
C16 C15 C14 120.04(17)
C20 C15 C14 120.94(16)
C17 C16 C15 120.8(2)
C17 C16 H16 119.6
C15 C16 H16 119.6
C16 C17 C18 120.3(2)
C16 C17 H17 119.8
C18 C17 H17 119.8
C19 C18 C17 120.4(2)
C19 C18 H18 119.8
C17 C18 H18 119.8
O4 C19 C18 125.21(18)
O4 C19 C20 115.26(16)
C18 C19 C20 119.53(19)
O3 C20 C19 117.99(17)
O3 C20 C15 122.06(17)
C19 C20 C15 119.94(17)
O4 C21 H21A 109.5
O4 C21 H21B 109.5
H21A C21 H21B 109.5
O4 C21 H21C 109.5
H21A C21 H21C 109.5
H21B C21 H21C 109.5

loop_
_geom_bond_atom_site_label_1
_geom_bond_atom_site_label_2
_geom_bond_distance
O1 C2 1.371(2)
O1 C8 1.416(3)
O2 C1 1.349(2)
O2 H2O 0.869(10)
O3 C20 1.358(2)
O3 H3O 0.858(9)
O4 C19 1.369(2)
O4 C21 1.421(2)
N1 C7 1.286(2)
N1 C9 1.411(2)
N2 C14 1.280(2)
N2 C13 1.409(2)
N3 C12 1.378(3)
N3 C11 1.394(4)
C1 C6 1.395(3)
C1 C2 1.405(3)
C2 C3 1.374(3)
C3 C4 1.383(3)
C3 H3 0.9300
C4 C5 1.359(3)
C4 H4 0.9300
C5 C6 1.403(3)
C5 H5 0.9300
C6 C7 1.442(3)
C7 H7 0.9300
C8 H8A 0.9600
C8 H8B 0.9600
C8 H8C 0.9600
C9 C10 1.396(3)
C9 C13 1.397(3)
C10 C11 1.380(3)
C10 H10 0.9300
C11 H11 0.9300
C12 C13 1.395(3)
C12 H12 0.9300
C14 C15 1.439(3)
C14 H14 0.9300
C15 C16 1.399(3)
C15 C20 1.403(2)
C16 C17 1.359(3)
C16 H16 0.9300
C17 C18 1.394(3)
C17 H17 0.9300
C18 C19 1.382(3)
C18 H18 0.9300
C19 C20 1.396(3)
C21 H21A 0.9600
C21 H21B 0.9600
C21 H21C 0.9600

loop_
_geom_hbond_atom_site_label_D
_geom_hbond_atom_site_label_H
_geom_hbond_atom_site_label_A
_geom_hbond_distance_DH
_geom_hbond_distance_HA
_geom_hbond_distance_DA
_geom_hbond_angle_DHA
_geom_hbond_publ_flag
O2 H2O N1 0.870(10) 1.82(2) 2.621(2) 152(2) yes
O3 H3O N2 0.860(10) 1.830(10) 2.615(2) 151(2) yes

loop_
_geom_torsion_atom_site_label_1
_geom_torsion_atom_site_label_2
_geom_torsion_atom_site_label_3
_geom_torsion_atom_site_label_4
_geom_torsion
C8 O1 C2 C3 3.9(3)
C8 O1 C2 C1 -175.8(2)
O2 C1 C2 O1 -1.3(3)
C6 C1 C2 O1 177.97(18)
O2 C1 C2 C3 179.09(19)
C6 C1 C2 C3 -1.7(3)
O1 C2 C3 C4 -178.6(2)
C1 C2 C3 C4 1.0(3)
C2 C3 C4 C5 0.4(4)
C3 C4 C5 C6 -1.0(3)
O2 C1 C6 C5 -179.75(18)
C2 C1 C6 C5 1.1(3)
O2 C1 C6 C7 -0.9(3)
C2 C1 C6 C7 179.87(18)
C4 C5 C6 C1 0.3(3)
C4 C5 C6 C7 -178.6(2)
C9 N1 C7 C6 177.91(17)
C1 C6 C7 N1 1.0(3)
C5 C6 C7 N1 179.81(19)
C7 N1 C9 C10 -29.9(3)
C7 N1 C9 C13 153.82(19)
C13 C9 C10 C11 -2.3(4)
N1 C9 C10 C11 -178.6(2)
C9 C10 C11 N3 -0.5(4)
C12 N3 C11 C10 2.2(4)
C11 N3 C12 C13 -1.0(4)
N3 C12 C13 C9 -1.9(3)
N3 C12 C13 N2 -178.6(2)
C10 C9 C13 C12 3.5(3)
N1 C9 C13 C12 179.96(18)
C10 C9 C13 N2 -179.67(19)
N1 C9 C13 N2 -3.2(3)
C14 N2 C13 C12 -38.6(3)
C14 N2 C13 C9 144.74(19)
C13 N2 C14 C15 177.30(17)
N2 C14 C15 C16 176.97(19)
N2 C14 C15 C20 -2.5(3)
C20 C15 C16 C17 0.1(3)
C14 C15 C16 C17 -179.4(2)
C15 C16 C17 C18 0.7(3)
C16 C17 C18 C19 -0.9(3)
C21 O4 C19 C18 -5.6(3)
C21 O4 C19 C20 174.69(19)
C17 C18 C19 O4 -179.4(2)
C17 C18 C19 C20 0.2(3)
O4 C19 C20 O3 -0.1(3)
C18 C19 C20 O3 -179.78(18)
O4 C19 C20 C15 -179.73(17)
C18 C19 C20 C15 0.5(3)
C16 C15 C20 O3 179.61(18)
C14 C15 C20 O3 -0.9(3)
C16 C15 C20 C19 -0.7(3)
C14 C15 C20 C19 178.76(18)
